data_2019036
loop_
_publ_author_name
'Harvey, Miguel Angel'
'Suarez, Sebasti\'an'
'Doctorovich, Fabio'
'Baggio, Ricardo'

_publ_section_title
;
 Two isomorphous transition metal complexes displaying a coordinated
 tetrathionate unit:
 bis(4,4'-dimethyl-2,2'-bipyridine-\k^2^<i>N</i>,<i>N</i>')(tetrathionato-\k^2^<i>S</i>,<i>S</i>')cadmium(II)
 dimethylformamide disolvate and the zinc(II) analogue
;
_journal_coeditor_code FN3139
_journal_issue 7
_journal_name_full 'Acta Crystallographica Section C'
_journal_page_first 745
_journal_page_last 749
_journal_paper_doi 10.1107/S0108270113016521
_journal_volume 69
_journal_year 2013
_chemical_formula_iupac '[Cd (S4 O6) (C12 H12 N2)2] , 2C3 H7 NO'
_chemical_formula_moiety 'C24 H24 Cd N4 O6 S4, 2(C3 H7 N O)'
_chemical_formula_sum 'C30 H38 Cd N6 O8 S4'
_chemical_formula_weight 851.30
_chemical_name_systematic
'Bis(4,4'-dimethyl-2,2'-bipyridine-\k^2^<i>N</i>,<i>N</i>')(tetrathionato-\k^2^<i>S</i>,<i>S</i>')cadmium(II) dimethylformamide disolvate'
_space_group_IT_number 15
_symmetry_cell_setting monoclinic
_symmetry_space_group_name_Hall '-C 2yc'
_symmetry_space_group_name_H-M 'C 1 2/c 1'
_atom_sites_solution_hydrogens geom
_atom_sites_solution_primary direct
_atom_sites_solution_secondary difmap
_audit_creation_method SHELXL97
_cell_angle_alpha 90.00
_cell_angle_beta 108.187(3)
_cell_angle_gamma 90.00
_cell_formula_units_Z 4
_cell_length_a 20.7076(7)
_cell_length_b 10.7885(3)
_cell_length_c 17.5044(5)
_cell_measurement_reflns_used 2418
_cell_measurement_temperature 294(2)
_cell_measurement_theta_max 28.12
_cell_measurement_theta_min 3.71
_cell_volume 3715.2(2)
_computing_cell_refinement 'CrysAlis PRO (Oxford Diffraction, 2009)'
_computing_data_collection 'CrysAlis PRO (Oxford Diffraction, 2009)'
_computing_data_reduction 'CrysAlis PRO (Oxford Diffraction, 2009)'
_computing_molecular_graphics 'SHELXTL (Sheldrick, 2008)'
_computing_publication_material
;
SHELXL97 (Sheldrick, 2008) and PLATON (Spek, 2009)
;
_computing_structure_refinement 'SHELXL97 (Sheldrick, 2008)'
_computing_structure_solution 'SHELXS97 (Sheldrick, 2008)'
_diffrn_ambient_temperature 294(2)
_diffrn_measured_fraction_theta_full 0.997
_diffrn_measured_fraction_theta_max 0.997
_diffrn_measurement_device_type 'Oxford Gemini S Ultra CCD area-detector'
_diffrn_measurement_method '\w scans, thick slices'
_diffrn_radiation_type MoK\a
_diffrn_radiation_wavelength 0.71073
_diffrn_reflns_av_R_equivalents 0.0247
_diffrn_reflns_av_sigmaI/netI 0.0404
_diffrn_reflns_limit_h_max 24
_diffrn_reflns_limit_h_min -25
_diffrn_reflns_limit_k_max 13
_diffrn_reflns_limit_k_min -13
_diffrn_reflns_limit_l_max 21
_diffrn_reflns_limit_l_min -13
_diffrn_reflns_number 9819
_diffrn_reflns_theta_full 25.25
_diffrn_reflns_theta_max 26.50
_diffrn_reflns_theta_min 3.64
_exptl_absorpt_coefficient_mu 0.867
_exptl_absorpt_correction_T_max 0.96
_exptl_absorpt_correction_T_min 0.94
_exptl_absorpt_correction_type multi-scan
_exptl_absorpt_process_details '(CrysAlis PRO; Oxford Diffraction, 2009)'
_exptl_crystal_colour colourless
_exptl_crystal_density_diffrn 1.522
_exptl_crystal_density_method 'not measured'
_exptl_crystal_description prism
_exptl_crystal_F_000 1744
_exptl_crystal_size_max 0.15
_exptl_crystal_size_mid 0.05
_exptl_crystal_size_min 0.04
_refine_diff_density_max 0.343
_refine_diff_density_min -0.331
_refine_ls_extinction_method none
_refine_ls_goodness_of_fit_ref 1.000
_refine_ls_hydrogen_treatment constr
_refine_ls_matrix_type full
_refine_ls_number_parameters 226
_refine_ls_number_reflns 3844
_refine_ls_number_restraints 0
_refine_ls_restrained_S_all 1.000
_refine_ls_R_factor_all 0.0494
_refine_ls_R_factor_gt 0.0290
_refine_ls_shift/su_max 0.001
_refine_ls_shift/su_mean 0.000
_refine_ls_structure_factor_coef Fsqd
_refine_ls_weighting_details
;
calc w = [exp(1.20(sin\q/\l)^2^)]/[\s^2^(Fo^2^)+(0.0331P)^2^]
where P = 0.33333Fo^2^ + 0.66667Fc^2^
;
_refine_ls_weighting_scheme calc
_refine_ls_wR_factor_gt 0.0611
_refine_ls_wR_factor_ref 0.0648
_reflns_number_gt 2693
_reflns_number_total 3844
_reflns_threshold_expression I>2\s(I)
_cod_data_source_file fn3139.cif
_cod_data_source_block I
_cod_original_sg_symbol_H-M 'C 2/c'
_cod_database_code 2019036
_cod_database_fobs_code 2019036

loop_
_symmetry_equiv_pos_as_xyz
'x, y, z'
'-x, y, -z+1/2'
'x+1/2, y+1/2, z'
'-x+1/2, y+1/2, -z+1/2'
'-x, -y, -z'
'x, -y, z-1/2'
'-x+1/2, -y+1/2, -z'
'x+1/2, -y+1/2, z-1/2'

loop_
_atom_site_type_symbol
_atom_site_label
_atom_site_fract_x
_atom_site_fract_y
_atom_site_fract_z
_atom_site_U_iso_or_equiv
_atom_site_adp_type
_atom_site_calc_flag
_atom_site_refinement_flags
_atom_site_occupancy
_atom_site_symmetry_multiplicity
Cd Cd1 0.5000 0.05562(2) 0.2500 0.04902(10) Uani d S 1 2
S S1 0.58500(3) 0.31673(6) 0.36429(3) 0.04756(15) Uani d . 1 1
S S2 0.50175(4) 0.43161(7) 0.30822(5) 0.0791(2) Uani d . 1 1
O O1 0.57359(11) 0.19950(18) 0.32421(13) 0.0921(7) Uani d . 1 1
O O2 0.64280(10) 0.3761(2) 0.35624(13) 0.0983(7) Uani d . 1 1
O O3 0.58172(12) 0.3138(2) 0.44390(11) 0.0942(7) Uani d . 1 1
N N1 0.57068(10) 0.04451(17) 0.17054(11) 0.0483(5) Uani d . 1 1
N N2 0.45980(10) -0.09723(18) 0.15385(11) 0.0500(5) Uani d . 1 1
C C1 0.62399(13) 0.1185(2) 0.17821(15) 0.0590(7) Uani d . 1 1
H H1 0.6322 0.1819 0.2160 0.071 Uiso calc R 1 1
C C2 0.66702(13) 0.1060(3) 0.13347(16) 0.0618(7) Uani d . 1 1
H H2 0.7033 0.1603 0.1407 0.074 Uiso calc R 1 1
C C3 0.65629(12) 0.0120(3) 0.07735(15) 0.0539(6) Uani d . 1 1
C C4 0.60000(12) -0.0626(2) 0.06785(14) 0.0493(6) Uani d . 1 1
H H4 0.5902 -0.1253 0.0295 0.059 Uiso calc R 1 1
C C5 0.55803(11) -0.04488(19) 0.11482(12) 0.0418(5) Uani d . 1 1
C C6 0.49677(11) -0.12373(19) 0.10555(12) 0.0415(5) Uani d . 1 1
C C7 0.47863(12) -0.2188(2) 0.05011(13) 0.0492(6) Uani d . 1 1
H H7 0.5051 -0.2351 0.0170 0.059 Uiso calc R 1 1
C C8 0.42155(14) -0.2900(2) 0.04323(14) 0.0576(6) Uani d . 1 1
C C9 0.38446(14) -0.2612(3) 0.09368(16) 0.0707(8) Uani d . 1 1
H H9 0.3457 -0.3065 0.0913 0.085 Uiso calc R 1 1
C C10 0.40441(14) -0.1663(3) 0.14700(17) 0.0665(7) Uani d . 1 1
H H10 0.3784 -0.1484 0.1804 0.080 Uiso calc R 1 1
C C11 0.70313(16) -0.0099(3) 0.02856(19) 0.0830(9) Uani d . 1 1
H H11A 0.7162 0.0682 0.0116 0.124 Uiso calc R 1 1
H H11B 0.6803 -0.0588 -0.0178 0.124 Uiso calc R 1 1
H H11C 0.7429 -0.0531 0.0606 0.124 Uiso calc R 1 1
C C12 0.40119(19) -0.3912(3) -0.01794(18) 0.0884(10) Uani d . 1 1
H H12A 0.4172 -0.4693 0.0071 0.133 Uiso calc R 1 1
H H12B 0.4208 -0.3760 -0.0601 0.133 Uiso calc R 1 1
H H12C 0.3526 -0.3932 -0.0402 0.133 Uiso calc R 1 1
N N3 0.20135(10) 0.06463(19) 0.18402(12) 0.0552(5) Uani d . 1 1
O O4 0.26101(12) -0.1120(2) 0.18838(15) 0.0995(7) Uani d . 1 1
C C13 0.15034(16) 0.1281(3) 0.2096(2) 0.0961(11) Uani d . 1 1
H H13A 0.1383 0.0784 0.2486 0.144 Uiso calc R 1 1
H H13B 0.1108 0.1418 0.1640 0.144 Uiso calc R 1 1
H H13C 0.1680 0.2063 0.2332 0.144 Uiso calc R 1 1
C C14 0.22956(18) 0.1295(3) 0.13132(18) 0.0917(10) Uani d . 1 1
H H14A 0.2649 0.0805 0.1217 0.138 Uiso calc R 1 1
H H14B 0.2481 0.2069 0.1554 0.138 Uiso calc R 1 1
H H14C 0.1947 0.1449 0.0813 0.138 Uiso calc R 1 1
C C15 0.22072(15) -0.0504(3) 0.20863(17) 0.0686(7) Uani d . 1 1
H H15 0.2014 -0.0861 0.2447 0.082 Uiso calc R 1 1

loop_
_atom_site_aniso_label
_atom_site_aniso_U_11
_atom_site_aniso_U_22
_atom_site_aniso_U_33
_atom_site_aniso_U_12
_atom_site_aniso_U_13
_atom_site_aniso_U_23
Cd1 0.05889(18) 0.04432(15) 0.04450(15) 0.000 0.01706(12) 0.000
S1 0.0500(4) 0.0489(3) 0.0423(3) -0.0059(3) 0.0124(3) -0.0055(3)
S2 0.0822(5) 0.0793(5) 0.0635(5) 0.0290(5) 0.0051(4) -0.0199(4)
O1 0.0762(14) 0.0635(12) 0.1052(16) 0.0086(11) -0.0170(11) -0.0356(12)
O2 0.0538(12) 0.1241(18) 0.1094(17) -0.0224(13) 0.0147(12) 0.0315(15)
O3 0.1243(19) 0.1135(17) 0.0521(12) 0.0258(15) 0.0380(12) 0.0153(11)
N1 0.0502(12) 0.0452(11) 0.0474(11) -0.0128(10) 0.0120(9) -0.0033(9)
N2 0.0513(12) 0.0489(11) 0.0521(12) -0.0121(10) 0.0193(10) -0.0035(9)
C1 0.0604(17) 0.0532(15) 0.0584(16) -0.0182(14) 0.0114(13) -0.0055(12)
C2 0.0456(15) 0.0662(16) 0.0684(18) -0.0197(14) 0.0099(13) 0.0136(15)
C3 0.0420(14) 0.0617(15) 0.0554(16) 0.0000(13) 0.0114(12) 0.0163(13)
C4 0.0482(14) 0.0525(13) 0.0449(13) -0.0016(13) 0.0114(11) 0.0014(11)
C5 0.0444(13) 0.0385(12) 0.0384(12) -0.0020(11) 0.0071(10) 0.0058(10)
C6 0.0436(13) 0.0380(12) 0.0395(12) -0.0020(11) 0.0082(10) 0.0059(10)
C7 0.0562(15) 0.0435(12) 0.0465(14) -0.0069(12) 0.0142(12) -0.0022(11)
C8 0.0693(18) 0.0449(13) 0.0484(15) -0.0136(14) 0.0034(13) 0.0029(11)
C9 0.0620(18) 0.0752(19) 0.0708(18) -0.0324(16) 0.0147(15) -0.0018(16)
C10 0.0621(17) 0.0730(19) 0.0712(18) -0.0191(16) 0.0305(15) -0.0025(15)
C11 0.0598(18) 0.111(2) 0.087(2) -0.0010(18) 0.0363(17) 0.0148(19)
C12 0.114(3) 0.0622(18) 0.077(2) -0.039(2) 0.0127(19) -0.0135(16)
N3 0.0535(12) 0.0504(12) 0.0608(13) -0.0064(11) 0.0166(10) -0.0080(10)
O4 0.0842(16) 0.0774(14) 0.138(2) 0.0191(13) 0.0359(15) -0.0176(14)
C13 0.073(2) 0.078(2) 0.149(3) -0.0009(19) 0.051(2) -0.022(2)
C14 0.104(3) 0.098(2) 0.079(2) -0.026(2) 0.036(2) 0.0020(19)
C15 0.0666(19) 0.0639(18) 0.0716(19) -0.0112(17) 0.0160(15) -0.0053(16)

loop_
_atom_type_symbol
_atom_type_description
_atom_type_scat_dispersion_real
_atom_type_scat_dispersion_imag
_atom_type_scat_source
C C 0.0033 0.0016 'International Tables Vol C Tables 4.2.6.8 and 6.1.1.4'
H H 0.0000 0.0000 'International Tables Vol C Tables 4.2.6.8 and 6.1.1.4'
N N 0.0061 0.0033 'International Tables Vol C Tables 4.2.6.8 and 6.1.1.4'
O O 0.0106 0.0060 'International Tables Vol C Tables 4.2.6.8 and 6.1.1.4'
S S 0.1246 0.1234 'International Tables Vol C Tables 4.2.6.8 and 6.1.1.4'
Cd Cd -0.8075 1.2024 'International Tables Vol C Tables 4.2.6.8 and 6.1.1.4'

loop_
_geom_angle_atom_site_label_1
_geom_angle_atom_site_label_2
_geom_angle_atom_site_label_3
_geom_angle_site_symmetry_1
_geom_angle_site_symmetry_3
_geom_angle
O1 Cd1 O1 . 2_655 94.04(10)
O1 Cd1 N1 . 2_655 97.39(8)
O1 Cd1 N1 2_655 2_655 86.67(8)
O1 Cd1 N1 . . 86.67(8)
O1 Cd1 N1 2_655 . 97.39(8)
N1 Cd1 N1 2_655 . 174.06(9)
O1 Cd1 N2 . . 157.56(7)
O1 Cd1 N2 2_655 . 92.64(8)
N1 Cd1 N2 2_655 . 104.38(7)
N1 Cd1 N2 . . 71.22(6)
O1 Cd1 N2 . 2_655 92.64(8)
O1 Cd1 N2 2_655 2_655 157.56(7)
N1 Cd1 N2 2_655 2_655 71.22(6)
N1 Cd1 N2 . 2_655 104.38(7)
N2 Cd1 N2 . 2_655 89.27(10)
O2 S1 O3 . . 114.41(14)
O2 S1 O1 . . 111.72(15)
O3 S1 O1 . . 114.31(14)
O2 S1 S2 . . 106.56(10)
O3 S1 S2 . . 100.87(10)
O1 S1 S2 . . 107.87(9)
S2 S2 S1 2_655 . 103.74(5)
S1 O1 Cd1 . . 149.51(13)
C1 N1 C5 . . 118.2(2)
C1 N1 Cd1 . . 124.52(16)
C5 N1 Cd1 . . 117.29(14)
C6 N2 C10 . . 117.9(2)
C6 N2 Cd1 . . 117.70(14)
C10 N2 Cd1 . . 124.29(16)
N1 C1 C2 . . 123.4(2)
N1 C1 H1 . . 118.3
C2 C1 H1 . . 118.3
C1 C2 C3 . . 119.5(2)
C1 C2 H2 . . 120.3
C3 C2 H2 . . 120.3
C2 C3 C4 . . 117.1(2)
C2 C3 C11 . . 122.1(2)
C4 C3 C11 . . 120.8(3)
C3 C4 C5 . . 120.7(2)
C3 C4 H4 . . 119.6
C5 C4 H4 . . 119.6
N1 C5 C4 . . 121.1(2)
N1 C5 C6 . . 117.13(19)
C4 C5 C6 . . 121.8(2)
N2 C6 C7 . . 121.3(2)
N2 C6 C5 . . 116.37(19)
C7 C6 C5 . . 122.3(2)
C6 C7 C8 . . 120.8(2)
C6 C7 H7 . . 119.6
C8 C7 H7 . . 119.6
C9 C8 C7 . . 116.9(2)
C9 C8 C12 . . 122.4(3)
C7 C8 C12 . . 120.7(3)
C10 C9 C8 . . 120.0(2)
C10 C9 H9 . . 120.0
C8 C9 H9 . . 120.0
N2 C10 C9 . . 123.2(2)
N2 C10 H10 . . 118.4
C9 C10 H10 . . 118.4
C3 C11 H11A . . 109.5
C3 C11 H11B . . 109.5
H11A C11 H11B . . 109.5
C3 C11 H11C . . 109.5
H11A C11 H11C . . 109.5
H11B C11 H11C . . 109.5
C8 C12 H12A . . 109.5
C8 C12 H12B . . 109.5
H12A C12 H12B . . 109.5
C8 C12 H12C . . 109.5
H12A C12 H12C . . 109.5
H12B C12 H12C . . 109.5
C15 N3 C14 . . 121.7(2)
C15 N3 C13 . . 121.2(2)
C14 N3 C13 . . 117.2(3)
N3 C13 H13A . . 109.5
N3 C13 H13B . . 109.5
H13A C13 H13B . . 109.5
N3 C13 H13C . . 109.5
H13A C13 H13C . . 109.5
H13B C13 H13C . . 109.5
N3 C14 H14A . . 109.5
N3 C14 H14B . . 109.5
H14A C14 H14B . . 109.5
N3 C14 H14C . . 109.5
H14A C14 H14C . . 109.5
H14B C14 H14C . . 109.5
O4 C15 N3 . . 125.9(3)
O4 C15 H15 . . 117.1
N3 C15 H15 . . 117.1

loop_
_geom_bond_atom_site_label_1
_geom_bond_atom_site_label_2
_geom_bond_site_symmetry_2
_geom_bond_distance
_geom_bond_publ_flag
Cd1 O1 . 2.2767(19) y
Cd1 O1 2_655 2.2767(19) ?
Cd1 N1 2_655 2.3156(18) ?
Cd1 N1 . 2.3156(18) y
Cd1 N2 . 2.3175(19) y
Cd1 N2 2_655 2.3175(19) ?
S1 O2 . 1.403(2) ?
S1 O3 . 1.4165(18) ?
S1 O1 . 1.4297(19) ?
S1 S2 . 2.1011(10) ?
S2 S2 2_655 2.0169(15) ?
N1 C1 . 1.335(3) ?
N1 C5 . 1.338(3) ?
N2 C6 . 1.336(3) ?
N2 C10 . 1.341(3) ?
C1 C2 . 1.364(4) ?
C1 H1 . 0.9300 ?
C2 C3 . 1.381(4) ?
C2 H2 . 0.9300 ?
C3 C4 . 1.383(3) ?
C3 C11 . 1.498(4) ?
C4 C5 . 1.383(3) ?
C4 H4 . 0.9300 ?
C5 C6 . 1.494(3) ?
C6 C7 . 1.381(3) ?
C7 C8 . 1.383(3) ?
C7 H7 . 0.9300 ?
C8 C9 . 1.375(3) ?
C8 C12 . 1.495(3) ?
C9 C10 . 1.360(4) ?
C9 H9 . 0.9300 ?
C10 H10 . 0.9300 ?
C11 H11A . 0.9600 ?
C11 H11B . 0.9600 ?
C11 H11C . 0.9600 ?
C12 H12A . 0.9600 ?
C12 H12B . 0.9600 ?
C12 H12C . 0.9600 ?
N3 C15 . 1.333(3) ?
N3 C14 . 1.421(3) ?
N3 C13 . 1.442(3) ?
O4 C15 . 1.204(3) ?
C13 H13A . 0.9600 ?
C13 H13B . 0.9600 ?
C13 H13C . 0.9600 ?
C14 H14A . 0.9600 ?
C14 H14B . 0.9600 ?
C14 H14C . 0.9600 ?
C15 H15 . 0.9300 ?

loop_
_geom_hbond_atom_site_label_D
_geom_hbond_atom_site_label_H
_geom_hbond_atom_site_label_A
_geom_hbond_site_symmetry_A
_geom_hbond_distance_DH
_geom_hbond_distance_HA
_geom_hbond_distance_DA
_geom_hbond_angle_DHA
C4 H4 O3 6_555 0.93 2.50 3.418(3) 170
C7 H7 O3 6_555 0.93 2.48 3.397(3) 169
C10 H10 O4 . 0.93 2.51 3.320(4) 146
C11 H11C O2 4_645 0.96 2.48 3.427(4) 168
C12 H12A O3 2_645 0.96 2.49 3.413(3) 161
C13 H13C O4 4_555 0.96 2.57 3.517(4) 167
